data_7713784
loop_
_publ_author_name
'Lamata, Pilar'
'Beard, Sophie'
'Grasa, Alejandro'
'Viguri, Fernando'
'Ricardo, Rodriguez Martinez'
'L\'opez, Jos\'e A.'
'Lahoz, Fernando J.'
'Garc\'ia-Ordu\~na, Pilar'
'Carmona, Daniel'

_publ_section_title
;
 Molecular hydrogen and water activation by transition metal frustrated
 Lewis pairs containing ruthenium or osmium components: catalytic
 hydrogenation assays
;
_journal_name_full 'Dalton Transactions'
_journal_paper_doi 10.1039/D3DT02339G
_journal_year 2023
_chemical_formula_moiety 'C39 H44.93 Cl0.07 N3 P Ru,C39 H44.96 Cl0.04 N3 P Ru,2(F6 Sb)'
_chemical_formula_sum 'C78 H89.89 Cl0.11 F12 N6 P2 Ru2 Sb2'
_chemical_formula_weight 1851.01
_space_group_crystal_system monoclinic
_space_group_IT_number 14
_space_group_name_Hall '-P 2ybc'
_space_group_name_H-M_alt 'P 1 21/c 1'
_atom_sites_solution_hydrogens mixed
_atom_sites_solution_primary direct
_atom_sites_solution_secondary difmap
_audit_creation_date 2023-01-20
_audit_creation_method
;
Olex2 1.5
(compiled 2022.04.07 svn.rca3783a0 for OlexSys, GUI svn.r6498)
;
_audit_update_record
;
2023-07-14 deposited with the CCDC.	2023-08-24 downloaded from the CCDC.
;
_cell_angle_alpha 90
_cell_angle_beta 92.768(2)
_cell_angle_gamma 90
_cell_formula_units_Z 4
_cell_length_a 27.2956(12)
_cell_length_b 11.7168(5)
_cell_length_c 24.4621(11)
_cell_measurement_reflns_used 9753
_cell_measurement_temperature 100(2)
_cell_measurement_theta_max 28.28
_cell_measurement_theta_min 2.24
_cell_volume 7814.3(6)
_computing_cell_refinement 'SAINT V8.40B (Bruker AXS, 2016) in APEX4'
_computing_data_collection 'SAINT V8.40B (Bruker AXS, 2016) in APEX4'
_computing_data_reduction 'SAINT V8.40B (Bruker AXS, 2016) in APEX4'
_computing_molecular_graphics 'Olex2 1.5 (Dolomanov et al., 2009)'
_computing_publication_material 'Olex2 1.5 (Dolomanov et al., 2009)'
_computing_structure_refinement 'XL  (Sheldrick, 2008)'
_computing_structure_solution 'SHELXS  (Sheldrick, 2008)'
_diffrn_ambient_temperature 100(2)
_diffrn_detector 'Photon III'
_diffrn_detector_type 'Bruker Photon III area detector'
_diffrn_measured_fraction_theta_full 1.000
_diffrn_measured_fraction_theta_max 0.997
_diffrn_measurement_device 'Bruker Photon III , D8 Venture diffractometer'
_diffrn_measurement_device_type 'Bruker D8 VENTURE'
_diffrn_measurement_method '\f and \w scans'
_diffrn_radiation_type MoK\a
_diffrn_radiation_wavelength 0.71073
_diffrn_reflns_av_R_equivalents 0.0312
_diffrn_reflns_av_unetI/netI 0.0152
_diffrn_reflns_Laue_measured_fraction_full 1.000
_diffrn_reflns_Laue_measured_fraction_max 0.997
_diffrn_reflns_limit_h_max 36
_diffrn_reflns_limit_h_min -36
_diffrn_reflns_limit_k_max 15
_diffrn_reflns_limit_k_min -15
_diffrn_reflns_limit_l_max 32
_diffrn_reflns_limit_l_min -32
_diffrn_reflns_number 224868
_diffrn_reflns_point_group_measured_fraction_full 1.000
_diffrn_reflns_point_group_measured_fraction_max 0.997
_diffrn_reflns_theta_full 25.242
_diffrn_reflns_theta_max 28.316
_diffrn_reflns_theta_min 1.928
_diffrn_source 'high brilliance microfocus sealed tube'
_diffrn_source_current 1.4
_diffrn_source_power 0.07
_diffrn_source_type 'Diamond  Incoatec Microfocus Source '
_diffrn_source_voltage 50.0
_exptl_absorpt_coefficient_mu 1.183
_exptl_absorpt_correction_T_max 0.7457
_exptl_absorpt_correction_T_min 0.6912
_exptl_absorpt_correction_type multi-scan
_exptl_absorpt_process_details
;
SADABS 2016/2: Krause, L., Herbst-Irmer, R., Sheldrick G.M. & Stalke D.,
 J. Appl. Cryst. 48 (2015) 3-10
;
_exptl_crystal_colour yellow
_exptl_crystal_colour_primary yellow
_exptl_crystal_density_diffrn 1.573
_exptl_crystal_description prism
_exptl_crystal_F_000 3719
_exptl_crystal_size_max 0.18
_exptl_crystal_size_mid 0.08
_exptl_crystal_size_min 0.066
_refine_diff_density_max 1.933
_refine_diff_density_min -1.241
_refine_diff_density_rms 0.075
_refine_ls_extinction_method none
_refine_ls_goodness_of_fit_ref 1.116
_refine_ls_hydrogen_treatment mixed
_refine_ls_matrix_type full
_refine_ls_number_parameters 1001
_refine_ls_number_reflns 19415
_refine_ls_number_restraints 200
_refine_ls_restrained_S_all 1.121
_refine_ls_R_factor_all 0.0326
_refine_ls_R_factor_gt 0.0303
_refine_ls_shift/su_max 0.004
_refine_ls_shift/su_mean 0.000
_refine_ls_structure_factor_coef Fsqd
_refine_ls_weighting_details 'w=1/[\s^2^(Fo^2^)+(0.0200P)^2^+13.3834P] where P=(Fo^2^+2Fc^2^)/3'
_refine_ls_weighting_scheme calc
_refine_ls_wR_factor_gt 0.0672
_refine_ls_wR_factor_ref 0.0686
_reflns_Friedel_coverage 0.000
_reflns_number_gt 18295
_reflns_number_total 19415
_reflns_threshold_expression 'I > 2\s(I)'
_cod_data_source_file d3dt02339g4.cif
_cod_data_source_block cmpnd_14
_cod_database_code 7713784
_shelx_shelxl_version_number 2019/1
_shelx_space_group_comment
;
The symmetry employed for this shelxl refinement is uniquely defined
by the following loop, which should always be used as a source of
symmetry information in preference to the above space-group names.
They are only intended as comments.
;
_shelx_estimated_absorpt_t_max 0.926
_shelx_estimated_absorpt_t_min 0.815
_olex2_refinement_description
;
1. Fixed Uiso
 At 1.2 times of:
  All C(H) groups, All C(H,H) groups, All Ru(H) groups
 At 1.5 times of:
  All C(H,H,H) groups
2. Restrained distances
 N2-H2 = N3-H3
 0.88 with sigma of 0.02
 N52-H52 = N53-H53
 0.88 with sigma of 0.02
 Sb1A-F1 \\sim Sb1A-F5A \\sim Sb1A-F2A \\sim Sb1A-F6A \\sim Sb1A-F3A \\sim
Sb1A-F4
 with sigma of 0.02
 Sb1B-F2B \\sim Sb1B-F4 \\sim Sb1B-F3B \\sim Sb1B-F6B \\sim Sb1B-F5B \\sim
Sb1B-F1
 with sigma of 0.02
 F2B-F3B \\sim F2B-F6B \\sim F2B-F5B \\sim F4-F1 \\sim F3B-F6B \\sim F3B-F5B
 with sigma of 0.04
 F1-F4 \\sim F5A-F2A \\sim F5A-F3A \\sim F2A-F6A \\sim F2A-F3A \\sim F6A-F3A
 with sigma of 0.04
3. Rigid body (RIGU) restrains
 Sb1A, F5A, F2A, F6A, F3A, F4, F1
 with sigma for 1-2 distances of 0.004 and sigma for 1-3 distances of 0.004
 F6B, F2B, Sb1B, F5B, F3B, F1, F4
 with sigma for 1-2 distances of 0.004 and sigma for 1-3 distances of 0.004
4. Others
 Sof(Cl1B)=1-FVAR(1)
 Sof(H)=FVAR(1)
 Sof(Cl51)=1-FVAR(2)
 Sof(HA)=FVAR(2)
 Sof(F6B)=Sof(F3B)=Sof(Sb1B)=Sof(F2B)=1-FVAR(3)
 Sof(Sb1A)=Sof(F6A)=Sof(F3A)=Sof(F2A)=Sof(F5A)=FVAR(3)
 Fixed Sof: F5B(0.40068)
5.a Riding coordinates:
 Ru1(H), Ru51(HA)
5.b Ternary CH refined with riding coordinates:
 C8(H8), C58(H58)
5.c Secondary CH2 refined with riding coordinates:
 C23(H23A,H23B), C24(H24A,H24B), C73(H73A,H73B), C74(H74A,H74B)
5.d Aromatic/amide H refined with riding coordinates:
 C2(H2A), C3(H3A), C5(H5), C6(H6), C12(H12), C13(H13), C14(H14), C15(H15),
 C16(H16), C18(H18), C19(H19), C20(H20), C21(H21), C22(H22), C27(H27), C28(H28),
  C30(H30), C31(H31), C34(H34), C35(H35), C37(H37), C38(H38), C52(H52A),
 C53(H53A), C55(H55), C56(H56), C62(H62), C63(H63), C64(H64), C65(H65),
 C66(H66), C68(H68), C69(H69), C70(H70), C71(H71), C72(H72), C77(H77), C78(H78),
  C80(H80), C81(H81), C84(H84), C85(H85), C87(H87), C88(H88)
5.e Idealised Me refined as rotating group:
 C7(H7A,H7B,H7C), C9(H9A,H9B,H9C), C10(H10A,H10B,H10C), C32(H32A,H32B,H32C),
 C39(H39A,H39B,H39C), C57(H57A,H57B,H57C), C59(H59A,H59B,H59C), C60(H60A,H60B,
 H60C), C82(H82A,H82B,H82C), C89(H89A,H89B,H89C)
;
_olex2_submission_special_instructions 'No special instructions were received'

loop_
_space_group_symop_operation_xyz
'x, y, z'
'-x, y+1/2, -z+1/2'
'-x, -y, -z'
'x, -y-1/2, z-1/2'

loop_
_atom_site_label
_atom_site_type_symbol
_atom_site_fract_x
_atom_site_fract_y
_atom_site_fract_z
_atom_site_U_iso_or_equiv
_atom_site_adp_type
_atom_site_occupancy
_atom_site_site_symmetry_order
_atom_site_calc_flag
_atom_site_refinement_flags_posn
_atom_site_refinement_flags_adp
_atom_site_refinement_flags_occupancy
_atom_site_disorder_assembly
_atom_site_disorder_group
Ru1 Ru 0.11870(2) 0.55289(2) 0.58104(2) 0.01556(4) Uani 1 1 d . . . . .
H H 0.159100 0.605224 0.542402 0.019 Uiso 0.928(3) 1 d R U P A 1
Cl1B Cl 0.1821(3) 0.6273(6) 0.5323(3) 0.018(2) Uiso 0.072(3) 1 d . . P A 2
P1 P 0.17330(2) 0.57536(4) 0.65291(2) 0.01731(10) Uani 1 1 d . . . . .
N1 N 0.15480(7) 0.39278(15) 0.57643(7) 0.0188(3) Uani 1 1 d . . . . .
N2 N 0.14696(7) 0.37473(16) 0.48271(7) 0.0209(4) Uani 1 1 d D . . . .
N3 N 0.16456(8) 0.21305(16) 0.53639(8) 0.0225(4) Uani 1 1 d D . . . .
C1 C 0.04321(8) 0.5182(2) 0.61555(10) 0.0253(5) Uani 1 1 d . . . . .
C2 C 0.05770(8) 0.6335(2) 0.62226(9) 0.0246(5) Uani 1 1 d . . . . .
H2A H 0.059193 0.665297 0.658033 0.029 Uiso 1 1 calc R U . . .
C3 C 0.06998(8) 0.70304(19) 0.57800(9) 0.0228(4) Uani 1 1 d . . . . .
H3A H 0.079012 0.780408 0.584273 0.027 Uiso 1 1 calc R U . . .
C4 C 0.06893(8) 0.65827(19) 0.52426(9) 0.0217(4) Uani 1 1 d . . . . .
C5 C 0.05704(8) 0.54173(19) 0.51687(9) 0.0221(4) Uani 1 1 d . . . . .
H5 H 0.056607 0.509114 0.481296 0.026 Uiso 1 1 calc R U . . .
C6 C 0.04570(8) 0.47301(19) 0.56259(10) 0.0241(4) Uani 1 1 d . . . . .
H6 H 0.039620 0.393919 0.557063 0.029 Uiso 1 1 calc R U . . .
C7 C 0.02775(10) 0.4495(3) 0.66384(12) 0.0376(6) Uani 1 1 d . . . . .
H7A H 0.033895 0.368339 0.657285 0.056 Uiso 1 1 calc R U . . .
H7B H -0.007306 0.461312 0.668785 0.056 Uiso 1 1 calc R U . . .
H7C H 0.046591 0.474111 0.696867 0.056 Uiso 1 1 calc R U . . .
C8 C 0.08066(9) 0.7374(2) 0.47756(10) 0.0300(5) Uani 1 1 d . . . . .
H8 H 0.110885 0.781178 0.489010 0.036 Uiso 1 1 calc R U . . .
C9 C 0.03851(10) 0.8237(2) 0.46855(11) 0.0348(6) Uani 1 1 d . . . . .
H9A H 0.008460 0.783219 0.456587 0.052 Uiso 1 1 calc R U . . .
H9B H 0.047012 0.878924 0.440434 0.052 Uiso 1 1 calc R U . . .
H9C H 0.033226 0.863993 0.502879 0.052 Uiso 1 1 calc R U . . .
C10 C 0.09053(12) 0.6763(3) 0.42535(12) 0.0468(8) Uani 1 1 d . . . . .
H10A H 0.114662 0.615639 0.432859 0.070 Uiso 1 1 calc R U . . .
H10B H 0.103394 0.730433 0.399101 0.070 Uiso 1 1 calc R U . . .
H10C H 0.059980 0.642752 0.409988 0.070 Uiso 1 1 calc R U . . .
C11 C 0.21487(8) 0.69625(19) 0.65628(9) 0.0217(4) Uani 1 1 d . . . . .
C12 C 0.25348(10) 0.6975(2) 0.69530(12) 0.0356(6) Uani 1 1 d . . . . .
H12 H 0.258132 0.634888 0.719704 0.043 Uiso 1 1 calc R U . . .
C13 C 0.28545(10) 0.7901(2) 0.69882(14) 0.0423(7) Uani 1 1 d . . . . .
H13 H 0.311929 0.790644 0.725490 0.051 Uiso 1 1 calc R U . . .
C14 C 0.27858(9) 0.8809(2) 0.66355(13) 0.0366(6) Uani 1 1 d . . . . .
H14 H 0.300742 0.943481 0.665529 0.044 Uiso 1 1 calc R U . . .
C15 C 0.23984(10) 0.8816(2) 0.62550(13) 0.0384(6) Uani 1 1 d . . . . .
H15 H 0.234663 0.945390 0.601942 0.046 Uiso 1 1 calc R U . . .
C16 C 0.20818(9) 0.7883(2) 0.62162(12) 0.0316(5) Uani 1 1 d . . . . .
H16 H 0.181760 0.788182 0.594878 0.038 Uiso 1 1 calc R U . . .
C17 C 0.14888(8) 0.5763(2) 0.72070(9) 0.0230(4) Uani 1 1 d . . . . .
C18 C 0.15009(10) 0.4796(2) 0.75422(10) 0.0302(5) Uani 1 1 d . . . . .
H18 H 0.166313 0.412540 0.742841 0.036 Uiso 1 1 calc R U . . .
C19 C 0.12772(11) 0.4809(3) 0.80409(11) 0.0392(6) Uani 1 1 d . . . . .
H19 H 0.129596 0.415818 0.827284 0.047 Uiso 1 1 calc R U . . .
C20 C 0.10293(11) 0.5764(3) 0.81967(12) 0.0417(7) Uani 1 1 d . . . . .
H20 H 0.086549 0.575925 0.853063 0.050 Uiso 1 1 calc R U . . .
C21 C 0.10146(10) 0.6733(3) 0.78742(12) 0.0392(7) Uani 1 1 d . . . . .
H21 H 0.084363 0.739116 0.798823 0.047 Uiso 1 1 calc R U . . .
C22 C 0.12511(9) 0.6744(2) 0.73812(10) 0.0302(5) Uani 1 1 d . . . . .
H22 H 0.125041 0.741728 0.716460 0.036 Uiso 1 1 calc R U . . .
C23 C 0.21212(8) 0.44832(18) 0.65063(9) 0.0212(4) Uani 1 1 d . . . . .
H23A H 0.239827 0.461705 0.626759 0.025 Uiso 1 1 calc R U . . .
H23B H 0.225508 0.428734 0.687781 0.025 Uiso 1 1 calc R U . . .
C24 C 0.17939(8) 0.35182(18) 0.62763(9) 0.0207(4) Uani 1 1 d . . . . .
H24A H 0.199439 0.283553 0.620388 0.025 Uiso 1 1 calc R U . . .
H24B H 0.154734 0.330857 0.654268 0.025 Uiso 1 1 calc R U . . .
C25 C 0.15530(8) 0.32755(18) 0.53327(9) 0.0193(4) Uani 1 1 d . . . . .
C26 C 0.11769(8) 0.32919(18) 0.43845(9) 0.0198(4) Uani 1 1 d . . . . .
C27 C 0.08278(9) 0.2449(2) 0.44515(9) 0.0243(4) Uani 1 1 d . . . . .
H27 H 0.078700 0.212170 0.480180 0.029 Uiso 1 1 calc R U . . .
C28 C 0.05378(9) 0.2086(2) 0.40007(10) 0.0262(5) Uani 1 1 d . . . . .
H28 H 0.030317 0.149973 0.404712 0.031 Uiso 1 1 calc R U . . .
C29 C 0.05823(9) 0.2560(2) 0.34849(9) 0.0254(5) Uani 1 1 d . . . . .
C30 C 0.09329(9) 0.3405(2) 0.34267(9) 0.0275(5) Uani 1 1 d . . . . .
H30 H 0.096844 0.374635 0.307854 0.033 Uiso 1 1 calc R U . . .
C31 C 0.12323(9) 0.3759(2) 0.38700(9) 0.0251(5) Uani 1 1 d . . . . .
H31 H 0.147605 0.432399 0.382059 0.030 Uiso 1 1 calc R U . . .
C32 C 0.02672(10) 0.2164(3) 0.29955(10) 0.0340(6) Uani 1 1 d . . . . .
H32A H 0.046946 0.173683 0.274608 0.051 Uiso 1 1 calc R U . . .
H32B H 0.012360 0.282867 0.280434 0.051 Uiso 1 1 calc R U . . .
H32C H 0.000439 0.167135 0.311894 0.051 Uiso 1 1 calc R U . . .
C33 C 0.18842(10) 0.1453(2) 0.49794(9) 0.0266(5) Uani 1 1 d . . . . .
C34 C 0.17459(12) 0.0308(2) 0.49280(12) 0.0411(7) Uani 1 1 d . . . . .
H34 H 0.148804 0.001459 0.513436 0.049 Uiso 1 1 calc R U . . .
C35 C 0.19879(14) -0.0398(3) 0.45735(14) 0.0509(8) Uani 1 1 d . . . . .
H35 H 0.189265 -0.117497 0.453779 0.061 Uiso 1 1 calc R U . . .
C36 C 0.23669(14) 0.0015(3) 0.42701(12) 0.0465(8) Uani 1 1 d . . . . .
C37 C 0.25003(12) 0.1162(3) 0.43321(11) 0.0395(6) Uani 1 1 d . . . . .
H37 H 0.276279 0.145375 0.413238 0.047 Uiso 1 1 calc R U . . .
C38 C 0.22573(10) 0.1886(2) 0.46798(10) 0.0307(5) Uani 1 1 d . . . . .
H38 H 0.234705 0.266788 0.471033 0.037 Uiso 1 1 calc R U . . .
C39 C 0.26202(18) -0.0757(3) 0.38719(15) 0.0678(12) Uani 1 1 d . . . . .
H39A H 0.266700 -0.151567 0.403482 0.102 Uiso 1 1 calc R U . . .
H39B H 0.293980 -0.043214 0.379222 0.102 Uiso 1 1 calc R U . . .
H39C H 0.241710 -0.082087 0.353180 0.102 Uiso 1 1 calc R U . . .
Ru51 Ru 0.38593(2) 0.37810(2) 0.64428(2) 0.01954(4) Uani 1 1 d . . . . .
HA H 0.338689 0.446772 0.635295 0.023 Uiso 0.959(4) 1 d R U P B 1
P51 P 0.34288(2) 0.21824(5) 0.66156(2) 0.01936(11) Uani 1 1 d . . . . .
N51 N 0.35380(7) 0.35153(16) 0.56495(8) 0.0207(4) Uani 1 1 d . . . . .
N52 N 0.33576(8) 0.54016(17) 0.55044(8) 0.0246(4) Uani 1 1 d D . . . .
N53 N 0.33113(7) 0.41246(17) 0.47606(8) 0.0249(4) Uani 1 1 d D . . . .
C51 C 0.46316(9) 0.3842(3) 0.61230(13) 0.0448(8) Uani 1 1 d . . . . .
C52 C 0.44513(10) 0.4954(3) 0.61672(12) 0.0426(7) Uani 1 1 d . . . . .
H52A H 0.444471 0.543275 0.585345 0.051 Uiso 1 1 calc R U . . .
C53 C 0.42846(9) 0.5378(2) 0.66429(12) 0.0343(6) Uani 1 1 d . . . . .
H53A H 0.417922 0.614998 0.665575 0.041 Uiso 1 1 calc R U . . .
C54 C 0.42650(8) 0.4690(2) 0.71204(10) 0.0270(5) Uani 1 1 d . . . . .
C55 C 0.44421(9) 0.3554(2) 0.70812(12) 0.0335(6) Uani 1 1 d . . . . .
H55 H 0.443278 0.306108 0.738880 0.040 Uiso 1 1 calc R U . . .
C56 C 0.46355(9) 0.3142(3) 0.65811(14) 0.0415(7) Uani 1 1 d . . . . .
H56 H 0.476570 0.239106 0.656440 0.050 Uiso 1 1 calc R U . . .
C57 C 0.48048(12) 0.3419(4) 0.55820(15) 0.0678(12) Uani 1 1 d . . . . .
H57A H 0.484735 0.258936 0.559734 0.102 Uiso 1 1 calc R U . . .
H57B H 0.511842 0.378122 0.550792 0.102 Uiso 1 1 calc R U . . .
H57C H 0.456094 0.361343 0.528951 0.102 Uiso 1 1 calc R U . . .
C58 C 0.41149(10) 0.5126(2) 0.76708(12) 0.0341(6) Uani 1 1 d . . . . .
H58 H 0.404873 0.445228 0.790739 0.041 Uiso 1 1 calc R U . . .
C59 C 0.45486(10) 0.5797(3) 0.79388(13) 0.0396(6) Uani 1 1 d . . . . .
H59A H 0.483495 0.529466 0.798338 0.059 Uiso 1 1 calc R U . . .
H59B H 0.445922 0.607726 0.829799 0.059 Uiso 1 1 calc R U . . .
H59C H 0.462744 0.644458 0.770548 0.059 Uiso 1 1 calc R U . . .
C60 C 0.36632(11) 0.5866(3) 0.76401(15) 0.0496(8) Uani 1 1 d . . . . .
H60A H 0.372884 0.655926 0.743156 0.074 Uiso 1 1 calc R U . . .
H60B H 0.357576 0.607564 0.801087 0.074 Uiso 1 1 calc R U . . .
H60C H 0.339115 0.544598 0.745806 0.074 Uiso 1 1 calc R U . . .
C61 C 0.37745(8) 0.09045(19) 0.68252(10) 0.0234(4) Uani 1 1 d . . . . .
C62 C 0.39790(9) 0.0203(2) 0.64406(11) 0.0305(5) Uani 1 1 d . . . . .
H62 H 0.393794 0.038648 0.606285 0.037 Uiso 1 1 calc R U . . .
C63 C 0.42438(10) -0.0766(2) 0.66008(13) 0.0360(6) Uani 1 1 d . . . . .
H63 H 0.437755 -0.124783 0.633361 0.043 Uiso 1 1 calc R U . . .
C64 C 0.43110(10) -0.1023(2) 0.71501(13) 0.0383(6) Uani 1 1 d . . . . .
H64 H 0.449143 -0.168364 0.726122 0.046 Uiso 1 1 calc R U . . .
C65 C 0.41168(11) -0.0324(2) 0.75372(13) 0.0404(6) Uani 1 1 d . . . . .
H65 H 0.416819 -0.049863 0.791484 0.049 Uiso 1 1 calc R U . . .
C66 C 0.38453(10) 0.0638(2) 0.73781(11) 0.0319(5) Uani 1 1 d . . . . .
H66 H 0.370870 0.111128 0.764683 0.038 Uiso 1 1 calc R U . . .
C67 C 0.29440(8) 0.22368(19) 0.70976(9) 0.0229(4) Uani 1 1 d . . . . .
C68 C 0.25188(8) 0.15810(19) 0.70377(10) 0.0242(4) Uani 1 1 d . . . . .
H68 H 0.247243 0.109015 0.673043 0.029 Uiso 1 1 calc R U . . .
C69 C 0.21622(9) 0.1639(2) 0.74232(11) 0.0317(5) Uani 1 1 d . . . . .
H69 H 0.187368 0.118793 0.737899 0.038 Uiso 1 1 calc R U . . .
C70 C 0.22267(11) 0.2347(3) 0.78685(11) 0.0391(6) Uani 1 1 d . . . . .
H70 H 0.198465 0.238073 0.813432 0.047 Uiso 1 1 calc R U . . .
C71 C 0.26424(12) 0.3008(3) 0.79286(11) 0.0426(7) Uani 1 1 d . . . . .
H71 H 0.268409 0.350387 0.823440 0.051 Uiso 1 1 calc R U . . .
C72 C 0.30020(10) 0.2956(2) 0.75459(10) 0.0331(5) Uani 1 1 d . . . . .
H72 H 0.328817 0.341407 0.759179 0.040 Uiso 1 1 calc R U . . .
C73 C 0.31279(8) 0.18107(19) 0.59511(9) 0.0221(4) Uani 1 1 d . . . . .
H73A H 0.310890 0.097107 0.590981 0.027 Uiso 1 1 calc R U . . .
H73B H 0.279067 0.212319 0.592455 0.027 Uiso 1 1 calc R U . . .
C74 C 0.34336(8) 0.23238(18) 0.55030(9) 0.0212(4) Uani 1 1 d . . . . .
H74A H 0.374361 0.189348 0.547605 0.025 Uiso 1 1 calc R U . . .
H74B H 0.324944 0.228498 0.514478 0.025 Uiso 1 1 calc R U . . .
C75 C 0.34074(8) 0.43302(19) 0.53063(9) 0.0211(4) Uani 1 1 d . . . . .
C76 C 0.34803(9) 0.6443(2) 0.52485(11) 0.0276(5) Uani 1 1 d . . . . .
C77 C 0.32738(13) 0.7427(2) 0.54442(13) 0.0461(8) Uani 1 1 d . . . . .
H77 H 0.305077 0.738467 0.572988 0.055 Uiso 1 1 calc R U . . .
C78 C 0.33904(16) 0.8476(2) 0.52255(16) 0.0599(10) Uani 1 1 d . . . . .
H78 H 0.324883 0.914683 0.536815 0.072 Uiso 1 1 calc R U . . .
C79 C 0.37075(13) 0.8570(3) 0.48052(16) 0.0513(8) Uani 1 1 d . . . . .
C80 C 0.39026(11) 0.7573(3) 0.46043(15) 0.0450(7) Uani 1 1 d . . . . .
H80 H 0.411748 0.761755 0.431095 0.054 Uiso 1 1 calc R U . . .
C81 C 0.37942(9) 0.6507(2) 0.48182(13) 0.0355(6) Uani 1 1 d . . . . .
H81 H 0.393226 0.583459 0.467281 0.043 Uiso 1 1 calc R U . . .
C82 C 0.38437(18) 0.9729(3) 0.4580(2) 0.0785(14) Uani 1 1 d . . . . .
H82A H 0.413446 1.002132 0.478501 0.118 Uiso 1 1 calc R U . . .
H82B H 0.356990 1.026005 0.461671 0.118 Uiso 1 1 calc R U . . .
H82C H 0.391469 0.965330 0.419272 0.118 Uiso 1 1 calc R U . . .
C83 C 0.29922(9) 0.47327(19) 0.43935(10) 0.0246(5) Uani 1 1 d . . . . .
C84 C 0.30716(10) 0.4653(2) 0.38407(11) 0.0341(6) Uani 1 1 d . . . . .
H84 H 0.334135 0.422376 0.372036 0.041 Uiso 1 1 calc R U . . .
C85 C 0.27584(11) 0.5197(3) 0.34622(11) 0.0391(6) Uani 1 1 d . . . . .
H85 H 0.281396 0.512782 0.308329 0.047 Uiso 1 1 calc R U . . .
C86 C 0.23662(10) 0.5840(2) 0.36254(12) 0.0381(6) Uani 1 1 d . . . . .
C87 C 0.22931(9) 0.5921(2) 0.41806(12) 0.0354(6) Uani 1 1 d . . . . .
H87 H 0.202864 0.636887 0.430025 0.043 Uiso 1 1 calc R U . . .
C88 C 0.25975(9) 0.5362(2) 0.45677(11) 0.0283(5) Uani 1 1 d . . . . .
H88 H 0.253607 0.541081 0.494598 0.034 Uiso 1 1 calc R U . . .
C89 C 0.20222(13) 0.6423(3) 0.32075(15) 0.0555(9) Uani 1 1 d . . . . .
H89A H 0.172316 0.596645 0.315125 0.083 Uiso 1 1 calc R U . . .
H89B H 0.218410 0.649609 0.286030 0.083 Uiso 1 1 calc R U . . .
H89C H 0.193714 0.718262 0.334106 0.083 Uiso 1 1 calc R U . . .
Sb1A Sb 0.07959(6) 0.05887(14) 0.64226(7) 0.02314(18) Uani 0.604(6) 1 d D . P C 4
F1 F 0.14571(6) 0.06515(13) 0.62973(6) 0.0354(3) Uani 1 1 d D . . . .
F4 F 0.07264(6) 0.20084(12) 0.60534(7) 0.0359(3) Uani 1 1 d D . . . .
Sb2 Sb 0.44725(2) 0.26941(2) 0.38768(2) 0.02488(4) Uani 1 1 d . . . . .
F7 F 0.50366(6) 0.28657(15) 0.43269(7) 0.0409(4) Uani 1 1 d . . . . .
F8 F 0.38996(6) 0.25086(15) 0.34280(7) 0.0435(4) Uani 1 1 d . . . . .
F9 F 0.40839(6) 0.25083(13) 0.44875(6) 0.0355(3) Uani 1 1 d . . . . .
F10 F 0.48334(6) 0.28900(14) 0.32519(6) 0.0385(4) Uani 1 1 d . . . . .
F11 F 0.43531(6) 0.42654(12) 0.39099(7) 0.0372(4) Uani 1 1 d . . . . .
F12 F 0.45799(7) 0.11227(13) 0.38487(8) 0.0459(4) Uani 1 1 d . . . . .
H2 H 0.1503(10) 0.4465(15) 0.4825(11) 0.024(7) Uiso 1 1 d D . . . .
H52 H 0.3349(10) 0.546(2) 0.5848(7) 0.025(7) Uiso 1 1 d D . . . .
H3 H 0.1571(10) 0.180(2) 0.5652(8) 0.025(7) Uiso 1 1 d D . . . .
H53 H 0.3501(10) 0.360(2) 0.4635(12) 0.037(8) Uiso 1 1 d D . . . .
Cl51 Cl 0.3167(10) 0.484(2) 0.6585(11) 0.067(9) Uiso 0.041(4) 1 d . . P B 2
F6A F 0.09317(17) 0.1291(5) 0.70940(15) 0.0490(10) Uani 0.604(6) 1 d D . P C 4
F3A F 0.08876(13) -0.0851(3) 0.6740(2) 0.0495(10) Uani 0.604(6) 1 d D . P C 4
F2A F 0.01318(13) 0.0551(4) 0.6532(2) 0.0530(12) Uani 0.604(6) 1 d D . P C 4
F5A F 0.06988(17) -0.0093(3) 0.57386(15) 0.0533(12) Uani 0.604(6) 1 d D . P C 4
F6B F 0.1001(2) 0.1856(6) 0.7052(2) 0.0390(13) Uani 0.396(6) 1 d D . P C 5
F5B F 0.0559(3) -0.0241(5) 0.5982(3) 0.0557(16) Uani 0.4007 1 d D . P C 5
F3B F 0.0885(2) -0.0393(6) 0.7025(3) 0.0577(17) Uani 0.396(6) 1 d D . P C 5
Sb1B Sb 0.07842(9) 0.0797(2) 0.65251(11) 0.0256(3) Uani 0.396(6) 1 d D . P C 5
F2B F 0.0139(2) 0.0989(6) 0.6730(3) 0.0464(15) Uani 0.396(6) 1 d D . P C 5

loop_
_atom_site_aniso_label
_atom_site_aniso_U_11
_atom_site_aniso_U_22
_atom_site_aniso_U_33
_atom_site_aniso_U_23
_atom_site_aniso_U_13
_atom_site_aniso_U_12
Ru1 0.01754(8) 0.01379(7) 0.01510(7) 0.00054(6) -0.00168(6) -0.00014(6)
P1 0.0175(2) 0.0158(2) 0.0184(2) -0.00139(19) -0.00188(19) -0.00192(19)
N1 0.0237(9) 0.0151(8) 0.0170(8) 0.0009(6) -0.0042(7) 0.0018(7)
N2 0.0274(10) 0.0177(8) 0.0176(8) 0.0001(7) -0.0010(7) -0.0007(7)
N3 0.0338(10) 0.0167(8) 0.0172(9) 0.0001(7) 0.0023(8) 0.0031(7)
C1 0.0171(10) 0.0287(11) 0.0304(12) 0.0089(9) 0.0030(9) 0.0047(9)
C2 0.0217(10) 0.0294(11) 0.0223(11) -0.0018(9) -0.0013(8) 0.0101(9)
C3 0.0234(11) 0.0172(10) 0.0270(11) -0.0010(8) -0.0082(9) 0.0039(8)
C4 0.0180(10) 0.0228(10) 0.0237(11) 0.0065(8) -0.0061(8) 0.0010(8)
C5 0.0187(10) 0.0245(11) 0.0223(10) -0.0020(8) -0.0063(8) -0.0005(8)
C6 0.0165(10) 0.0190(10) 0.0366(13) 0.0013(9) -0.0023(9) -0.0017(8)
C7 0.0299(13) 0.0454(16) 0.0385(15) 0.0182(12) 0.0109(11) 0.0041(11)
C8 0.0267(12) 0.0305(12) 0.0323(13) 0.0146(10) -0.0045(10) -0.0015(10)
C9 0.0357(14) 0.0327(13) 0.0357(14) 0.0150(11) -0.0029(11) 0.0053(11)
C10 0.0499(18) 0.0550(19) 0.0364(15) 0.0171(14) 0.0103(13) 0.0149(15)
C11 0.0184(10) 0.0197(10) 0.0271(11) -0.0055(8) 0.0023(8) -0.0025(8)
C12 0.0282(13) 0.0297(13) 0.0477(16) 0.0027(11) -0.0107(11) -0.0063(10)
C13 0.0254(13) 0.0346(14) 0.065(2) -0.0066(13) -0.0123(13) -0.0077(11)
C14 0.0220(12) 0.0226(11) 0.0657(19) -0.0094(12) 0.0072(12) -0.0062(9)
C15 0.0349(14) 0.0199(11) 0.0602(18) 0.0033(11) 0.0012(13) -0.0054(10)
C16 0.0285(12) 0.0207(11) 0.0451(15) 0.0008(10) -0.0036(11) -0.0041(9)
C17 0.0207(10) 0.0288(11) 0.0194(10) -0.0063(9) -0.0014(8) -0.0058(9)
C18 0.0332(13) 0.0316(12) 0.0256(12) -0.0029(10) -0.0001(10) -0.0072(10)
C19 0.0467(16) 0.0444(16) 0.0267(13) -0.0010(11) 0.0051(11) -0.0151(13)
C20 0.0377(15) 0.0592(19) 0.0290(13) -0.0130(13) 0.0109(11) -0.0160(13)
C21 0.0296(13) 0.0510(17) 0.0370(14) -0.0236(13) 0.0013(11) -0.0013(12)
C22 0.0265(12) 0.0343(13) 0.0296(12) -0.0108(10) -0.0017(9) -0.0018(10)
C23 0.0219(10) 0.0202(10) 0.0210(10) -0.0006(8) -0.0048(8) 0.0029(8)
C24 0.0264(11) 0.0163(9) 0.0189(10) 0.0001(8) -0.0048(8) 0.0025(8)
C25 0.0200(10) 0.0182(9) 0.0195(10) 0.0006(8) -0.0008(8) 0.0000(8)
C26 0.0212(10) 0.0212(10) 0.0168(9) -0.0030(8) -0.0002(8) 0.0030(8)
C27 0.0266(11) 0.0273(11) 0.0191(10) -0.0001(8) 0.0013(8) -0.0010(9)
C28 0.0239(11) 0.0294(12) 0.0253(11) -0.0043(9) 0.0019(9) -0.0030(9)
C29 0.0252(11) 0.0297(12) 0.0213(11) -0.0090(9) -0.0008(9) 0.0049(9)
C30 0.0329(12) 0.0334(12) 0.0161(10) -0.0019(9) 0.0000(9) 0.0022(10)
C31 0.0291(12) 0.0267(11) 0.0195(10) 0.0005(9) 0.0011(9) -0.0027(9)
C32 0.0313(13) 0.0451(15) 0.0251(12) -0.0114(11) -0.0036(10) 0.0006(11)
C33 0.0388(13) 0.0226(11) 0.0182(10) -0.0017(8) -0.0016(9) 0.0092(10)
C34 0.0581(19) 0.0256(13) 0.0408(15) -0.0039(11) 0.0133(13) 0.0000(12)
C35 0.081(2) 0.0262(13) 0.0463(18) -0.0069(12) 0.0150(17) 0.0040(15)
C36 0.071(2) 0.0364(15) 0.0325(14) -0.0033(12) 0.0080(14) 0.0198(15)
C37 0.0479(16) 0.0461(16) 0.0250(13) 0.0005(11) 0.0060(11) 0.0138(13)
C38 0.0334(13) 0.0337(13) 0.0246(12) -0.0038(10) -0.0032(10) 0.0066(10)
C39 0.109(3) 0.050(2) 0.0461(19) -0.0082(16) 0.027(2) 0.029(2)
Ru51 0.01459(8) 0.02063(8) 0.02294(9) 0.00376(6) -0.00390(6) -0.00256(6)
P51 0.0168(2) 0.0193(2) 0.0218(3) 0.0039(2) -0.0011(2) -0.0009(2)
N51 0.0184(8) 0.0205(9) 0.0228(9) 0.0038(7) -0.0027(7) -0.0021(7)
N52 0.0284(10) 0.0217(9) 0.0232(10) 0.0022(8) -0.0031(8) -0.0004(8)
N53 0.0270(10) 0.0229(9) 0.0245(10) 0.0035(8) -0.0032(8) 0.0066(8)
C51 0.0165(12) 0.075(2) 0.0429(16) -0.0094(15) -0.0009(11) -0.0129(13)
C52 0.0283(13) 0.063(2) 0.0359(15) 0.0138(14) -0.0063(11) -0.0245(13)
C53 0.0261(12) 0.0273(12) 0.0480(16) 0.0135(11) -0.0149(11) -0.0131(10)
C54 0.0182(10) 0.0292(12) 0.0327(12) -0.0002(10) -0.0074(9) -0.0085(9)
C55 0.0234(12) 0.0319(13) 0.0434(15) 0.0131(11) -0.0188(10) -0.0089(10)
C56 0.0173(11) 0.0373(14) 0.068(2) -0.0128(14) -0.0137(12) 0.0035(10)
C57 0.0296(16) 0.123(4) 0.052(2) -0.016(2) 0.0077(14) -0.0116(19)
C58 0.0316(13) 0.0301(13) 0.0401(14) 0.0004(11) -0.0036(11) -0.0058(10)
C59 0.0334(14) 0.0400(15) 0.0445(16) -0.0099(12) -0.0067(12) -0.0103(12)
C60 0.0324(15) 0.0532(19) 0.062(2) -0.0180(16) -0.0043(14) 0.0031(13)
C61 0.0208(10) 0.0189(10) 0.0301(12) 0.0043(9) -0.0015(9) -0.0016(8)
C62 0.0281(12) 0.0291(12) 0.0347(13) 0.0071(10) 0.0038(10) 0.0052(10)
C63 0.0299(13) 0.0275(12) 0.0511(17) 0.0032(11) 0.0060(12) 0.0052(10)
C64 0.0355(14) 0.0236(12) 0.0549(17) 0.0129(12) -0.0073(12) 0.0034(10)
C65 0.0484(17) 0.0310(13) 0.0409(15) 0.0129(12) -0.0079(13) 0.0035(12)
C66 0.0381(14) 0.0271(12) 0.0298(13) 0.0051(10) -0.0042(10) 0.0014(10)
C67 0.0224(11) 0.0224(10) 0.0237(11) 0.0052(8) 0.0003(8) 0.0009(8)
C68 0.0224(11) 0.0215(10) 0.0287(11) 0.0050(9) -0.0002(9) 0.0007(8)
C69 0.0222(11) 0.0352(13) 0.0378(14) 0.0119(11) 0.0028(10) 0.0003(10)
C70 0.0407(15) 0.0478(16) 0.0299(13) 0.0092(12) 0.0131(11) 0.0072(13)
C71 0.0535(18) 0.0491(17) 0.0256(13) -0.0040(12) 0.0073(12) -0.0011(14)
C72 0.0365(14) 0.0368(14) 0.0256(12) 0.0002(10) -0.0005(10) -0.0079(11)
C73 0.0203(10) 0.0206(10) 0.0252(11) 0.0012(8) -0.0019(8) -0.0028(8)
C74 0.0214(10) 0.0204(10) 0.0216(10) 0.0019(8) -0.0017(8) 0.0005(8)
C75 0.0147(9) 0.0222(10) 0.0263(11) 0.0040(8) -0.0011(8) -0.0010(8)
C76 0.0256(11) 0.0208(11) 0.0357(13) 0.0021(9) -0.0059(10) -0.0051(9)
C77 0.067(2) 0.0238(13) 0.0490(17) -0.0068(12) 0.0226(15) -0.0072(13)
C78 0.090(3) 0.0178(13) 0.075(2) -0.0088(14) 0.032(2) -0.0072(15)
C79 0.055(2) 0.0248(13) 0.075(2) 0.0052(14) 0.0120(17) -0.0124(13)
C80 0.0352(15) 0.0349(15) 0.066(2) 0.0117(14) 0.0181(14) -0.0043(12)
C81 0.0247(12) 0.0272(12) 0.0552(17) 0.0080(12) 0.0085(11) 0.0024(10)
C82 0.094(3) 0.0286(16) 0.115(4) 0.012(2) 0.032(3) -0.0176(19)
C83 0.0265(11) 0.0196(10) 0.0269(11) 0.0059(9) -0.0067(9) -0.0016(8)
C84 0.0400(14) 0.0319(13) 0.0299(13) 0.0049(10) -0.0041(11) 0.0064(11)
C85 0.0467(16) 0.0411(15) 0.0280(13) 0.0080(11) -0.0117(11) -0.0002(13)
C86 0.0332(14) 0.0349(14) 0.0444(16) 0.0167(12) -0.0153(12) -0.0043(11)
C87 0.0233(12) 0.0333(13) 0.0487(16) 0.0120(12) -0.0078(11) 0.0013(10)
C88 0.0232(11) 0.0270(11) 0.0342(13) 0.0065(10) -0.0052(9) -0.0005(9)
C89 0.0460(18) 0.062(2) 0.056(2) 0.0270(17) -0.0192(15) 0.0048(16)
Sb1A 0.0260(2) 0.0175(4) 0.0253(4) 0.0034(3) -0.0052(3) -0.0015(2)
F1 0.0350(8) 0.0358(8) 0.0358(8) 0.0100(6) 0.0063(6) 0.0111(6)
F4 0.0332(8) 0.0242(7) 0.0502(9) 0.0098(7) -0.0005(7) 0.0030(6)
Sb2 0.02636(8) 0.02017(7) 0.02851(8) -0.00051(6) 0.00556(6) -0.00364(6)
F7 0.0346(8) 0.0515(10) 0.0359(8) 0.0042(7) -0.0036(7) -0.0053(7)
F8 0.0353(9) 0.0482(10) 0.0464(10) -0.0086(8) -0.0053(7) -0.0085(7)
F9 0.0381(8) 0.0317(8) 0.0381(8) 0.0053(6) 0.0163(7) 0.0012(6)
F10 0.0431(9) 0.0435(9) 0.0299(8) -0.0034(7) 0.0123(7) -0.0105(7)
F11 0.0492(9) 0.0207(7) 0.0420(9) 0.0007(6) 0.0066(7) -0.0013(6)
F12 0.0469(10) 0.0228(7) 0.0697(12) -0.0025(8) 0.0206(9) -0.0002(7)
F6A 0.050(2) 0.071(3) 0.0260(15) -0.0137(19) 0.0000(13) 0.007(2)
F3A 0.0463(18) 0.0335(17) 0.068(3) 0.0275(17) -0.0005(18) 0.0026(14)
F2A 0.0248(15) 0.063(3) 0.070(3) 0.032(2) -0.0028(17) -0.0047(17)
F5A 0.082(3) 0.0343(18) 0.041(2) -0.0105(16) -0.0163(18) -0.0094(17)
F6B 0.035(2) 0.053(3) 0.028(2) -0.012(2) 0.0032(17) -0.005(3)
F5B 0.075(4) 0.032(3) 0.059(4) -0.014(3) 0.003(3) -0.016(2)
F3B 0.061(3) 0.053(3) 0.060(4) 0.035(3) 0.014(3) 0.010(3)
Sb1B 0.0267(3) 0.0216(6) 0.0284(7) 0.0016(4) 0.0001(4) -0.0029(4)
F2B 0.027(2) 0.057(4) 0.057(4) -0.003(3) 0.008(2) -0.008(2)

loop_
_atom_type_symbol
_atom_type_description
_atom_type_scat_dispersion_real
_atom_type_scat_dispersion_imag
_atom_type_scat_source
C C 0.0033 0.0016 'International Tables Vol C Tables 4.2.6.8 and 6.1.1.4'
H H 0.0000 0.0000 'International Tables Vol C Tables 4.2.6.8 and 6.1.1.4'
Cl Cl 0.1484 0.1585 'International Tables Vol C Tables 4.2.6.8 and 6.1.1.4'
F F 0.0171 0.0103 'International Tables Vol C Tables 4.2.6.8 and 6.1.1.4'
N N 0.0061 0.0033 'International Tables Vol C Tables 4.2.6.8 and 6.1.1.4'
P P 0.1023 0.0942 'International Tables Vol C Tables 4.2.6.8 and 6.1.1.4'
Ru Ru -1.2594 0.8363 'International Tables Vol C Tables 4.2.6.8 and 6.1.1.4'
Sb Sb -0.5866 1.5461 'International Tables Vol C Tables 4.2.6.8 and 6.1.1.4'

loop_
_geom_angle_atom_site_label_1
_geom_angle_atom_site_label_2
_geom_angle_atom_site_label_3
_geom_angle
_geom_angle_site_symmetry_1
_geom_angle_site_symmetry_3
_geom_angle_publ_flag
P1 Ru1 H 88.2 . . ?
P1 Ru1 Cl1B 82.91(17) . . ?
P1 Ru1 C1 107.65(6) . . ?
N1 Ru1 H 88.4 . . ?
N1 Ru1 Cl1B 86.86(18) . . ?
N1 Ru1 P1 81.63(5) . . ?
N1 Ru1 C1 106.82(8) . . ?
N1 Ru1 C2 140.04(8) . . ?
N1 Ru1 C3 169.57(8) . . ?
N1 Ru1 C4 135.70(8) . . ?
N1 Ru1 C5 104.17(8) . . ?
N1 Ru1 C6 91.77(8) . . ?
C1 Ru1 H 159.2 . . ?
C1 Ru1 Cl1B 163.56(18) . . ?
C2 Ru1 H 131.4 . . ?
C2 Ru1 Cl1B 132.39(18) . . ?
C2 Ru1 P1 94.50(6) . . ?
C2 Ru1 C1 36.57(9) . . ?
C2 Ru1 C3 37.28(9) . . ?
C2 Ru1 C4 66.53(8) . . ?
C2 Ru1 C5 77.73(8) . . ?
C2 Ru1 C6 65.43(9) . . ?
C3 Ru1 H 96.1 . . ?
C3 Ru1 Cl1B 98.42(18) . . ?
C3 Ru1 P1 107.86(6) . . ?
C3 Ru1 C1 66.66(9) . . ?
C3 Ru1 C4 36.90(8) . . ?
C3 Ru1 C5 65.98(8) . . ?
C3 Ru1 C6 78.24(8) . . ?
C4 Ru1 H 80.8 . . ?
C4 Ru1 Cl1B 85.39(18) . . ?
C4 Ru1 P1 140.04(6) . . ?
C4 Ru1 C1 78.45(8) . . ?
C5 Ru1 H 97.1 . . ?
C5 Ru1 Cl1B 102.38(18) . . ?
C5 Ru1 P1 172.23(6) . . ?
C5 Ru1 C1 65.95(8) . . ?
C5 Ru1 C4 36.51(8) . . ?
C6 Ru1 H 132.3 . . ?
C6 Ru1 Cl1B 137.38(18) . . ?
C6 Ru1 P1 139.01(6) . . ?
C6 Ru1 C1 36.08(9) . . ?
C6 Ru1 C4 66.43(8) . . ?
C6 Ru1 C5 37.09(8) . . ?
C11 P1 Ru1 120.85(8) . . ?
C11 P1 C17 102.13(10) . . ?
C11 P1 C23 105.94(10) . . ?
C17 P1 Ru1 116.91(7) . . ?
C17 P1 C23 105.73(11) . . ?
C23 P1 Ru1 104.01(7) . . ?
C24 N1 Ru1 115.86(13) . . ?
C25 N1 Ru1 125.71(14) . . ?
C25 N1 C24 118.39(18) . . ?
C25 N2 C26 127.08(19) . . ?
C25 N2 H2 113.2(19) . . ?
C26 N2 H2 115.3(19) . . ?
C25 N3 C33 127.1(2) . . ?
C25 N3 H3 116.5(19) . . ?
C33 N3 H3 116.2(19) . . ?
C2 C1 Ru1 67.89(13) . . ?
C2 C1 C7 120.4(2) . . ?
C6 C1 Ru1 69.14(13) . . ?
C6 C1 C2 116.2(2) . . ?
C6 C1 C7 123.4(2) . . ?
C7 C1 Ru1 132.22(17) . . ?
Ru1 C2 H2A 126.2 . . ?
C1 C2 Ru1 75.54(13) . . ?
C1 C2 H2A 118.7 . . ?
C3 C2 Ru1 71.49(13) . . ?
C3 C2 C1 122.6(2) . . ?
C3 C2 H2A 118.7 . . ?
Ru1 C3 H3A 127.2 . . ?
C2 C3 Ru1 71.22(12) . . ?
C2 C3 H3A 119.8 . . ?
C2 C3 C4 120.3(2) . . ?
C4 C3 Ru1 73.77(12) . . ?
C4 C3 H3A 119.8 . . ?
C3 C4 Ru1 69.34(12) . . ?
C3 C4 C8 118.5(2) . . ?
C5 C4 Ru1 71.25(12) . . ?
C5 C4 C3 118.1(2) . . ?
C5 C4 C8 123.3(2) . . ?
C8 C4 Ru1 130.81(16) . . ?
Ru1 C5 H5 129.7 . . ?
C4 C5 Ru1 72.24(12) . . ?
C4 C5 H5 119.9 . . ?
C4 C5 C6 120.2(2) . . ?
C6 C5 Ru1 70.64(12) . . ?
C6 C5 H5 119.9 . . ?
Ru1 C6 H6 126.0 . . ?
C1 C6 Ru1 74.78(13) . . ?
C1 C6 C5 122.2(2) . . ?
C1 C6 H6 118.9 . . ?
C5 C6 Ru1 72.27(12) . . ?
C5 C6 H6 118.9 . . ?
C1 C7 H7A 109.5 . . ?
C1 C7 H7B 109.5 . . ?
C1 C7 H7C 109.5 . . ?
H7A C7 H7B 109.5 . . ?
H7A C7 H7C 109.5 . . ?
H7B C7 H7C 109.5 . . ?
C4 C8 H8 107.7 . . ?
C4 C8 C9 109.0(2) . . ?
C9 C8 H8 107.7 . . ?
C10 C8 C4 113.7(2) . . ?
C10 C8 H8 107.7 . . ?
C10 C8 C9 110.8(2) . . ?
C8 C9 H9A 109.5 . . ?
C8 C9 H9B 109.5 . . ?
C8 C9 H9C 109.5 . . ?
H9A C9 H9B 109.5 . . ?
H9A C9 H9C 109.5 . . ?
H9B C9 H9C 109.5 . . ?
C8 C10 H10A 109.5 . . ?
C8 C10 H10B 109.5 . . ?
C8 C10 H10C 109.5 . . ?
H10A C10 H10B 109.5 . . ?
H10A C10 H10C 109.5 . . ?
H10B C10 H10C 109.5 . . ?
C12 C11 P1 119.47(19) . . ?
C16 C11 P1 121.25(18) . . ?
C16 C11 C12 119.3(2) . . ?
C11 C12 H12 119.9 . . ?
C11 C12 C13 120.2(3) . . ?
C13 C12 H12 119.9 . . ?
C12 C13 H13 120.1 . . ?
C14 C13 C12 119.8(3) . . ?
C14 C13 H13 120.1 . . ?
C13 C14 H14 119.8 . . ?
C15 C14 C13 120.4(2) . . ?
C15 C14 H14 119.8 . . ?
C14 C15 H15 120.1 . . ?
C14 C15 C16 119.7(3) . . ?
C16 C15 H15 120.1 . . ?
C11 C16 C15 120.6(2) . . ?
C11 C16 H16 119.7 . . ?
C15 C16 H16 119.7 . . ?
C18 C17 P1 122.09(18) . . ?
C22 C17 P1 118.65(19) . . ?
C22 C17 C18 119.1(2) . . ?
C17 C18 H18 119.8 . . ?
C19 C18 C17 120.5(3) . . ?
C19 C18 H18 119.8 . . ?
C18 C19 H19 120.1 . . ?
C20 C19 C18 119.7(3) . . ?
C20 C19 H19 120.1 . . ?
C19 C20 H20 119.6 . . ?
C19 C20 C21 120.9(3) . . ?
C21 C20 H20 119.6 . . ?
C20 C21 H21 120.0 . . ?
C20 C21 C22 119.9(3) . . ?
C22 C21 H21 120.0 . . ?
C17 C22 H22 120.1 . . ?
C21 C22 C17 119.8(3) . . ?
C21 C22 H22 120.1 . . ?
P1 C23 H23A 110.4 . . ?
P1 C23 H23B 110.4 . . ?
H23A C23 H23B 108.6 . . ?
C24 C23 P1 106.46(14) . . ?
C24 C23 H23A 110.4 . . ?
C24 C23 H23B 110.4 . . ?
N1 C24 C23 107.80(17) . . ?
N1 C24 H24A 110.1 . . ?
N1 C24 H24B 110.1 . . ?
C23 C24 H24A 110.1 . . ?
C23 C24 H24B 110.1 . . ?
H24A C24 H24B 108.5 . . ?
N1 C25 N2 119.26(19) . . ?
N1 C25 N3 122.6(2) . . ?
N2 C25 N3 118.09(19) . . ?
C27 C26 N2 122.8(2) . . ?
C31 C26 N2 117.5(2) . . ?
C31 C26 C27 119.6(2) . . ?
C26 C27 H27 120.3 . . ?
C26 C27 C28 119.4(2) . . ?
C28 C27 H27 120.3 . . ?
C27 C28 H28 119.1 . . ?
C29 C28 C27 121.8(2) . . ?
C29 C28 H28 119.1 . . ?
C28 C29 C30 118.0(2) . . ?
C28 C29 C32 121.7(2) . . ?
C30 C29 C32 120.4(2) . . ?
C29 C30 H30 119.5 . . ?
C31 C30 C29 121.0(2) . . ?
C31 C30 H30 119.5 . . ?
C26 C31 C30 120.3(2) . . ?
C26 C31 H31 119.9 . . ?
C30 C31 H31 119.9 . . ?
C29 C32 H32A 109.5 . . ?
C29 C32 H32B 109.5 . . ?
C29 C32 H32C 109.5 . . ?
H32A C32 H32B 109.5 . . ?
H32A C32 H32C 109.5 . . ?
H32B C32 H32C 109.5 . . ?
C34 C33 N3 117.9(2) . . ?
C38 C33 N3 121.5(2) . . ?
C38 C33 C34 120.6(2) . . ?
C33 C34 H34 120.2 . . ?
C35 C34 C33 119.5(3) . . ?
C35 C34 H34 120.2 . . ?
C34 C35 H35 119.5 . . ?
C34 C35 C36 121.1(3) . . ?
C36 C35 H35 119.5 . . ?
C35 C36 C37 118.2(3) . . ?
C35 C36 C39 120.6(3) . . ?
C37 C36 C39 121.1(3) . . ?
C36 C37 H37 119.2 . . ?
C38 C37 C36 121.5(3) . . ?
C38 C37 H37 119.2 . . ?
C33 C38 C37 119.1(3) . . ?
C33 C38 H38 120.5 . . ?
C37 C38 H38 120.5 . . ?
C36 C39 H39A 109.5 . . ?
C36 C39 H39B 109.5 . . ?
C36 C39 H39C 109.5 . . ?
H39A C39 H39B 109.5 . . ?
H39A C39 H39C 109.5 . . ?
H39B C39 H39C 109.5 . . ?
P51 Ru51 HA 91.2 . . ?
P51 Ru51 C51 125.89(10) . . ?
P51 Ru51 Cl51 88.9(7) . . ?
N51 Ru51 HA 68.6 . . ?
N51 Ru51 P51 81.57(5) . . ?
N51 Ru51 C51 92.24(9) . . ?
N51 Ru51 C52 95.00(9) . . ?
N51 Ru51 C53 120.70(8) . . ?
N51 Ru51 C54 157.80(8) . . ?
N51 Ru51 C55 153.04(10) . . ?
N51 Ru51 C56 115.70(10) . . ?
N51 Ru51 Cl51 84.9(7) . . ?
C51 Ru51 HA 136.1 . . ?
C51 Ru51 Cl51 144.3(7) . . ?
C52 Ru51 HA 104.4 . . ?
C52 Ru51 P51 161.66(10) . . ?
C52 Ru51 C51 35.93(13) . . ?
C52 Ru51 C56 64.22(12) . . ?
C52 Ru51 Cl51 108.8(7) . . ?
C53 Ru51 HA 90.9 . . ?
C53 Ru51 P51 156.61(8) . . ?
C53 Ru51 C51 64.68(12) . . ?
C53 Ru51 C52 35.33(11) . . ?
C53 Ru51 C56 76.83(10) . . ?
C53 Ru51 Cl51 86.4(7) . . ?
C54 Ru51 HA 104.0 . . ?
C54 Ru51 P51 120.16(7) . . ?
C54 Ru51 C51 78.78(10) . . ?
C54 Ru51 C52 65.86(10) . . ?
C54 Ru51 C53 37.15(9) . . ?
C54 Ru51 C56 67.46(10) . . ?
C54 Ru51 Cl51 90.7(7) . . ?
C55 Ru51 HA 138.2 . . ?
C55 Ru51 P51 97.59(7) . . ?
C55 Ru51 C51 66.27(11) . . ?
C55 Ru51 C52 77.31(10) . . ?
C55 Ru51 C53 66.14(9) . . ?
C55 Ru51 C54 37.56(10) . . ?
C55 Ru51 C56 37.72(11) . . ?
C55 Ru51 Cl51 122.1(7) . . ?
C56 Ru51 HA 167.6 . . ?
C56 Ru51 P51 100.92(8) . . ?
C56 Ru51 C51 35.60(12) . . ?
C56 Ru51 Cl51 158.1(7) . . ?
C61 P51 Ru51 117.68(7) . . ?
C61 P51 C73 104.85(11) . . ?
C67 P51 Ru51 119.60(8) . . ?
C67 P51 C61 103.24(10) . . ?
C67 P51 C73 105.90(10) . . ?
C73 P51 Ru51 104.18(7) . . ?
C74 N51 Ru51 115.59(13) . . ?
C75 N51 Ru51 124.70(16) . . ?
C75 N51 C74 119.60(19) . . ?
C75 N52 C76 127.5(2) . . ?
C75 N52 H52 115.8(19) . . ?
C76 N52 H52 113.1(19) . . ?
C75 N53 C83 127.9(2) . . ?
C75 N53 H53 112(2) . . ?
C83 N53 H53 119(2) . . ?
C52 C51 Ru51 70.66(16) . . ?
C52 C51 C57 120.0(3) . . ?
C56 C51 Ru51 71.13(16) . . ?
C56 C51 C52 118.5(3) . . ?
C56 C51 C57 121.5(4) . . ?
C57 C51 Ru51 128.5(2) . . ?
Ru51 C52 H52A 128.1 . . ?
C51 C52 Ru51 73.41(16) . . ?
C51 C52 H52A 118.7 . . ?
C53 C52 Ru51 72.11(15) . . ?
C53 C52 C51 122.6(3) . . ?
C53 C52 H52A 118.7 . . ?
Ru51 C53 H53A 130.3 . . ?
C52 C53 Ru51 72.56(16) . . ?
C52 C53 H53A 119.3 . . ?
C52 C53 C54 121.4(3) . . ?
C54 C53 Ru51 70.54(13) . . ?
C54 C53 H53A 119.3 . . ?
C53 C54 Ru51 72.31(14) . . ?
C53 C54 C58 124.2(2) . . ?
C55 C54 Ru51 70.09(13) . . ?
C55 C54 C53 116.7(2) . . ?
C55 C54 C58 118.9(2) . . ?
C58 C54 Ru51 132.73(17) . . ?
Ru51 C55 H55 126.3 . . ?
C54 C55 Ru51 72.35(13) . . ?
C54 C55 H55 119.6 . . ?
C54 C55 C56 120.8(2) . . ?
C56 C55 Ru51 73.64(15) . . ?
C56 C55 H55 119.6 . . ?
Ru51 C56 H56 130.6 . . ?
C51 C56 Ru51 73.27(16) . . ?
C51 C56 C55 119.9(3) . . ?
C51 C56 H56 120.1 . . ?
C55 C56 Ru51 68.64(14) . . ?
C55 C56 H56 120.1 . . ?
C51 C57 H57A 109.5 . . ?
C51 C57 H57B 109.5 . . ?
C51 C57 H57C 109.5 . . ?
H57A C57 H57B 109.5 . . ?
H57A C57 H57C 109.5 . . ?
H57B C57 H57C 109.5 . . ?
C54 C58 H58 108.2 . . ?
C54 C58 C59 108.4(2) . . ?
C59 C58 H58 108.2 . . ?
C60 C58 C54 113.9(2) . . ?
C60 C58 H58 108.2 . . ?
C60 C58 C59 109.7(2) . . ?
C58 C59 H59A 109.5 . . ?
C58 C59 H59B 109.5 . . ?
C58 C59 H59C 109.5 . . ?
H59A C59 H59B 109.5 . . ?
H59A C59 H59C 109.5 . . ?
H59B C59 H59C 109.5 . . ?
C58 C60 H60A 109.5 . . ?
C58 C60 H60B 109.5 . . ?
C58 C60 H60C 109.5 . . ?
H60A C60 H60B 109.5 . . ?
H60A C60 H60C 109.5 . . ?
H60B C60 H60C 109.5 . . ?
C62 C61 P51 120.92(18) . . ?
C62 C61 C66 119.0(2) . . ?
C66 C61 P51 120.08(19) . . ?
C61 C62 H62 119.6 . . ?
C61 C62 C63 120.9(2) . . ?
C63 C62 H62 119.6 . . ?
C62 C63 H63 120.2 . . ?
C64 C63 C62 119.7(3) . . ?
C64 C63 H63 120.2 . . ?
C63 C64 H64 119.9 . . ?
C65 C64 C63 120.1(2) . . ?
C65 C64 H64 119.9 . . ?
C64 C65 H65 119.8 . . ?
C64 C65 C66 120.4(3) . . ?
C66 C65 H65 119.8 . . ?
C61 C66 C65 120.0(3) . . ?
C61 C66 H66 120.0 . . ?
C65 C66 H66 120.0 . . ?
C68 C67 P51 122.81(18) . . ?
C72 C67 P51 118.43(18) . . ?
C72 C67 C68 118.8(2) . . ?
C67 C68 H68 119.7 . . ?
C69 C68 C67 120.6(2) . . ?
C69 C68 H68 119.7 . . ?
C68 C69 H69 120.0 . . ?
C70 C69 C68 120.0(2) . . ?
C70 C69 H69 120.0 . . ?
C69 C70 H70 120.1 . . ?
C69 C70 C71 119.9(3) . . ?
C71 C70 H70 120.1 . . ?
C70 C71 H71 119.7 . . ?
C70 C71 C72 120.6(3) . . ?
C72 C71 H71 119.7 . . ?
C67 C72 C71 120.1(3) . . ?
C67 C72 H72 119.9 . . ?
C71 C72 H72 119.9 . . ?
P51 C73 H73A 110.2 . . ?
P51 C73 H73B 110.2 . . ?
H73A C73 H73B 108.5 . . ?
C74 C73 P51 107.71(15) . . ?
C74 C73 H73A 110.2 . . ?
C74 C73 H73B 110.2 . . ?
N51 C74 C73 107.76(18) . . ?
N51 C74 H74A 110.2 . . ?
N51 C74 H74B 110.2 . . ?
C73 C74 H74A 110.2 . . ?
C73 C74 H74B 110.2 . . ?
H74A C74 H74B 108.5 . . ?
N51 C75 N52 118.4(2) . . ?
N51 C75 N53 122.0(2) . . ?
N52 C75 N53 119.6(2) . . ?
C77 C76 N52 117.2(2) . . ?
C77 C76 C81 119.6(2) . . ?
C81 C76 N52 123.2(2) . . ?
C76 C77 H77 119.9 . . ?
C76 C77 C78 120.2(3) . . ?
C78 C77 H77 119.9 . . ?
C77 C78 H78 119.2 . . ?
C79 C78 C77 121.6(3) . . ?
C79 C78 H78 119.2 . . ?
C78 C79 C80 117.5(3) . . ?
C78 C79 C82 121.0(3) . . ?
C80 C79 C82 121.4(3) . . ?
C79 C80 H80 118.9 . . ?
C79 C80 C81 122.1(3) . . ?
C81 C80 H80 118.9 . . ?
C76 C81 C80 118.9(3) . . ?
C76 C81 H81 120.6 . . ?
C80 C81 H81 120.6 . . ?
C79 C82 H82A 109.5 . . ?
C79 C82 H82B 109.5 . . ?
C79 C82 H82C 109.5 . . ?
H82A C82 H82B 109.5 . . ?
H82A C82 H82C 109.5 . . ?
H82B C82 H82C 109.5 . . ?
C84 C83 N53 117.8(2) . . ?
C84 C83 C88 119.8(2) . . ?
C88 C83 N53 122.4(2) . . ?
C83 C84 H84 119.9 . . ?
C83 C84 C85 120.1(3) . . ?
C85 C84 H84 119.9 . . ?
C84 C85 H85 119.4 . . ?
C86 C85 C84 121.3(3) . . ?
C86 C85 H85 119.4 . . ?
C85 C86 C87 118.0(2) . . ?
C85 C86 C89 120.9(3) . . ?
C87 C86 C89 121.1(3) . . ?
C86 C87 H87 119.2 . . ?
C86 C87 C88 121.7(3) . . ?
C88 C87 H87 119.2 . . ?
C83 C88 C87 119.1(2) . . ?
C83 C88 H88 120.4 . . ?
C87 C88 H88 120.4 . . ?
C86 C89 H89A 109.5 . . ?
C86 C89 H89B 109.5 . . ?
C86 C89 H89C 109.5 . . ?
H89A C89 H89B 109.5 . . ?
H89A C89 H89C 109.5 . . ?
H89B C89 H89C 109.5 . . ?
F1 Sb1A F4 87.83(9) . . ?
F1 Sb1A F6A 88.53(16) . . ?
F1 Sb1A F3A 89.57(13) . . ?
F1 Sb1A F5A 88.04(16) . . ?
F6A Sb1A F4 92.48(15) . . ?
F6A Sb1A F3A 90.9(2) . . ?
F6A Sb1A F5A 176.5(2) . . ?
F3A Sb1A F4 175.66(16) . . ?
F2A Sb1A F1 178.46(17) . . ?
F2A Sb1A F4 90.78(15) . . ?
F2A Sb1A F6A 92.2(2) . . ?
F2A Sb1A F3A 91.78(18) . . ?
F2A Sb1A F5A 91.2(2) . . ?
F5A Sb1A F4 86.65(14) . . ?
F5A Sb1A F3A 89.79(18) . . ?
F7 Sb2 F8 179.32(8) . . ?
F7 Sb2 F9 91.42(7) . . ?
F7 Sb2 F10 90.97(7) . . ?
F7 Sb2 F11 90.51(8) . . ?
F7 Sb2 F12 90.08(8) . . ?
F8 Sb2 F9 88.01(8) . . ?
F10 Sb2 F8 89.61(8) . . ?
F10 Sb2 F9 177.52(7) . . ?
F11 Sb2 F8 89.85(8) . . ?
F11 Sb2 F9 88.48(7) . . ?
F11 Sb2 F10 90.83(7) . . ?
F12 Sb2 F8 89.55(8) . . ?
F12 Sb2 F9 90.60(7) . . ?
F12 Sb2 F10 90.07(8) . . ?
F12 Sb2 F11 178.92(8) . . ?
F4 Sb1B F1 86.63(12) . . ?
F4 Sb1B F6B 86.2(2) . . ?
F4 Sb1B F5B 92.3(2) . . ?
F4 Sb1B F3B 175.9(3) . . ?
F4 Sb1B F2B 91.2(3) . . ?
F6B Sb1B F1 89.1(2) . . ?
F6B Sb1B F5B 178.5(3) . . ?
F6B Sb1B F3B 90.7(3) . . ?
F6B Sb1B F2B 90.3(3) . . ?
F5B Sb1B F1 91.3(2) . . ?
F3B Sb1B F1 90.6(2) . . ?
F3B Sb1B F5B 90.7(3) . . ?
F3B Sb1B F2B 91.5(3) . . ?
F2B Sb1B F1 177.8(3) . . ?
F2B Sb1B F5B 89.2(3) . . ?

loop_
_geom_bond_atom_site_label_1
_geom_bond_atom_site_label_2
_geom_bond_distance
_geom_bond_site_symmetry_2
_geom_bond_publ_flag
Ru1 H 1.6081 . ?
Ru1 Cl1B 2.318(7) . ?
Ru1 P1 2.2645(6) . ?
Ru1 N1 2.1245(17) . ?
Ru1 C1 2.300(2) . ?
Ru1 C2 2.201(2) . ?
Ru1 C3 2.204(2) . ?
Ru1 C4 2.262(2) . ?
Ru1 C5 2.249(2) . ?
Ru1 C6 2.228(2) . ?
P1 C11 1.814(2) . ?
P1 C17 1.817(2) . ?
P1 C23 1.830(2) . ?
N1 C24 1.473(3) . ?
N1 C25 1.304(3) . ?
N2 C25 1.364(3) . ?
N2 C26 1.418(3) . ?
N2 H2 0.846(17) . ?
N3 C25 1.367(3) . ?
N3 C33 1.413(3) . ?
N3 H3 0.838(17) . ?
C1 C2 1.416(3) . ?
C1 C6 1.404(3) . ?
C1 C7 1.507(3) . ?
C2 H2A 0.9500 . ?
C2 C3 1.408(3) . ?
C3 H3A 0.9500 . ?
C3 C4 1.414(3) . ?
C4 C5 1.413(3) . ?
C4 C8 1.517(3) . ?
C5 H5 0.9500 . ?
C5 C6 1.424(3) . ?
C6 H6 0.9500 . ?
C7 H7A 0.9800 . ?
C7 H7B 0.9800 . ?
C7 H7C 0.9800 . ?
C8 H8 1.0000 . ?
C8 C9 1.540(3) . ?
C8 C10 1.500(4) . ?
C9 H9A 0.9800 . ?
C9 H9B 0.9800 . ?
C9 H9C 0.9800 . ?
C10 H10A 0.9800 . ?
C10 H10B 0.9800 . ?
C10 H10C 0.9800 . ?
C11 C12 1.387(3) . ?
C11 C16 1.379(3) . ?
C12 H12 0.9500 . ?
C12 C13 1.393(4) . ?
C13 H13 0.9500 . ?
C13 C14 1.377(4) . ?
C14 H14 0.9500 . ?
C14 C15 1.375(4) . ?
C15 H15 0.9500 . ?
C15 C16 1.394(3) . ?
C16 H16 0.9500 . ?
C17 C18 1.398(3) . ?
C17 C22 1.397(3) . ?
C18 H18 0.9500 . ?
C18 C19 1.391(4) . ?
C19 H19 0.9500 . ?
C19 C20 1.371(4) . ?
C20 H20 0.9500 . ?
C20 C21 1.382(5) . ?
C21 H21 0.9500 . ?
C21 C22 1.395(4) . ?
C22 H22 0.9500 . ?
C23 H23A 0.9900 . ?
C23 H23B 0.9900 . ?
C23 C24 1.531(3) . ?
C24 H24A 0.9900 . ?
C24 H24B 0.9900 . ?
C26 C27 1.388(3) . ?
C26 C31 1.388(3) . ?
C27 H27 0.9500 . ?
C27 C28 1.392(3) . ?
C28 H28 0.9500 . ?
C28 C29 1.389(3) . ?
C29 C30 1.389(4) . ?
C29 C32 1.513(3) . ?
C30 H30 0.9500 . ?
C30 C31 1.389(3) . ?
C31 H31 0.9500 . ?
C32 H32A 0.9800 . ?
C32 H32B 0.9800 . ?
C32 H32C 0.9800 . ?
C33 C34 1.398(4) . ?
C33 C38 1.380(4) . ?
C34 H34 0.9500 . ?
C34 C35 1.388(4) . ?
C35 H35 0.9500 . ?
C35 C36 1.389(5) . ?
C36 C37 1.399(5) . ?
C36 C39 1.520(4) . ?
C37 H37 0.9500 . ?
C37 C38 1.392(4) . ?
C38 H38 0.9500 . ?
C39 H39A 0.9800 . ?
C39 H39B 0.9800 . ?
C39 H39C 0.9800 . ?
Ru51 HA 1.5267 . ?
Ru51 P51 2.2617(6) . ?
Ru51 N51 2.1135(18) . ?
Ru51 C51 2.285(3) . ?
Ru51 C52 2.249(3) . ?
Ru51 C53 2.244(2) . ?
Ru51 C54 2.221(2) . ?
Ru51 C55 2.191(2) . ?
Ru51 C56 2.257(3) . ?
Ru51 Cl51 2.30(3) . ?
P51 C61 1.830(2) . ?
P51 C67 1.816(2) . ?
P51 C73 1.838(2) . ?
N51 C74 1.466(3) . ?
N51 C75 1.309(3) . ?
N52 C75 1.355(3) . ?
N52 C76 1.419(3) . ?
N52 H52 0.843(17) . ?
N53 C75 1.369(3) . ?
N53 C83 1.413(3) . ?
N53 H53 0.865(17) . ?
C51 C52 1.399(5) . ?
C51 C56 1.389(5) . ?
C51 C57 1.510(5) . ?
C52 H52A 0.9500 . ?
C52 C53 1.363(4) . ?
C53 H53A 0.9500 . ?
C53 C54 1.422(3) . ?
C54 C55 1.421(4) . ?
C54 C58 1.515(4) . ?
C55 H55 0.9500 . ?
C55 C56 1.439(4) . ?
C56 H56 0.9500 . ?
C57 H57A 0.9800 . ?
C57 H57B 0.9800 . ?
C57 H57C 0.9800 . ?
C58 H58 1.0000 . ?
C58 C59 1.541(4) . ?
C58 C60 1.507(4) . ?
C59 H59A 0.9800 . ?
C59 H59B 0.9800 . ?
C59 H59C 0.9800 . ?
C60 H60A 0.9800 . ?
C60 H60B 0.9800 . ?
C60 H60C 0.9800 . ?
C61 C62 1.387(3) . ?
C61 C66 1.393(3) . ?
C62 H62 0.9500 . ?
C62 C63 1.392(3) . ?
C63 H63 0.9500 . ?
C63 C64 1.380(4) . ?
C64 H64 0.9500 . ?
C64 C65 1.377(4) . ?
C65 H65 0.9500 . ?
C65 C66 1.394(4) . ?
C66 H66 0.9500 . ?
C67 C68 1.394(3) . ?
C67 C72 1.386(3) . ?
C68 H68 0.9500 . ?
C68 C69 1.389(3) . ?
C69 H69 0.9500 . ?
C69 C70 1.374(4) . ?
C70 H70 0.9500 . ?
C70 C71 1.375(4) . ?
C71 H71 0.9500 . ?
C71 C72 1.390(4) . ?
C72 H72 0.9500 . ?
C73 H73A 0.9900 . ?
C73 H73B 0.9900 . ?
C73 C74 1.532(3) . ?
C74 H74A 0.9900 . ?
C74 H74B 0.9900 . ?
C76 C77 1.379(4) . ?
C76 C81 1.391(4) . ?
C77 H77 0.9500 . ?
C77 C78 1.383(4) . ?
C78 H78 0.9500 . ?
C78 C79 1.380(5) . ?
C79 C80 1.384(4) . ?
C79 C82 1.518(4) . ?
C80 H80 0.9500 . ?
C80 C81 1.391(4) . ?
C81 H81 0.9500 . ?
C82 H82A 0.9800 . ?
C82 H82B 0.9800 . ?
C82 H82C 0.9800 . ?
C83 C84 1.383(4) . ?
C83 C88 1.390(3) . ?
C84 H84 0.9500 . ?
C84 C85 1.385(4) . ?
C85 H85 0.9500 . ?
C85 C86 1.384(4) . ?
C86 C87 1.385(4) . ?
C86 C89 1.517(4) . ?
C87 H87 0.9500 . ?
C87 C88 1.393(3) . ?
C88 H88 0.9500 . ?
C89 H89A 0.9800 . ?
C89 H89B 0.9800 . ?
C89 H89C 0.9800 . ?
Sb1A F1 1.847(2) . ?
Sb1A F4 1.898(2) . ?
Sb1A F6A 1.858(4) . ?
Sb1A F3A 1.869(3) . ?
Sb1A F2A 1.846(4) . ?
Sb1A F5A 1.861(4) . ?
F1 Sb1B 1.953(3) . ?
F4 Sb1B 1.832(3) . ?
Sb2 F7 1.8601(16) . ?
Sb2 F8 1.8794(16) . ?
Sb2 F9 1.8861(14) . ?
Sb2 F10 1.8722(15) . ?
Sb2 F11 1.8722(15) . ?
Sb2 F12 1.8661(16) . ?
F6B Sb1B 1.866(5) . ?
F5B Sb1B 1.883(6) . ?
F3B Sb1B 1.866(5) . ?
Sb1B F2B 1.866(6) . ?

loop_
_geom_hbond_atom_site_label_D
_geom_hbond_atom_site_label_H
_geom_hbond_atom_site_label_A
_geom_hbond_distance_DH
_geom_hbond_distance_HA
_geom_hbond_distance_DA
_geom_hbond_angle_DHA
_geom_hbond_site_symmetry_A
_geom_hbond_publ_flag
C66 H66 F8 0.95 2.54 3.361(3) 145.1 4_566 yes

loop_
_geom_torsion_atom_site_label_1
_geom_torsion_atom_site_label_2
_geom_torsion_atom_site_label_3
_geom_torsion_atom_site_label_4
_geom_torsion
_geom_torsion_site_symmetry_1
_geom_torsion_site_symmetry_2
_geom_torsion_site_symmetry_3
_geom_torsion_site_symmetry_4
_geom_torsion_publ_flag
Ru1 P1 C11 C12 -168.57(18) . . . . ?
Ru1 P1 C11 C16 13.0(2) . . . . ?
Ru1 P1 C17 C18 98.88(19) . . . . ?
Ru1 P1 C17 C22 -76.51(19) . . . . ?
Ru1 P1 C23 C24 -31.87(15) . . . . ?
Ru1 N1 C24 C23 -50.8(2) . . . . ?
Ru1 N1 C25 N2 22.9(3) . . . . ?
Ru1 N1 C25 N3 -158.02(17) . . . . ?
Ru1 C1 C2 C3 56.37(19) . . . . ?
Ru1 C1 C6 C5 -56.99(19) . . . . ?
Ru1 C2 C3 C4 57.24(19) . . . . ?
Ru1 C3 C4 C5 53.76(18) . . . . ?
Ru1 C3 C4 C8 -126.15(19) . . . . ?
Ru1 C4 C5 C6 53.90(18) . . . . ?
Ru1 C4 C8 C9 -156.44(19) . . . . ?
Ru1 C4 C8 C10 79.4(3) . . . . ?
Ru1 C5 C6 C1 58.16(19) . . . . ?
P1 C11 C12 C13 -179.3(2) . . . . ?
P1 C11 C16 C15 178.6(2) . . . . ?
P1 C17 C18 C19 -175.0(2) . . . . ?
P1 C17 C22 C21 173.14(19) . . . . ?
P1 C23 C24 N1 51.6(2) . . . . ?
N2 C26 C27 C28 176.8(2) . . . . ?
N2 C26 C31 C30 -175.6(2) . . . . ?
N3 C33 C34 C35 -177.0(3) . . . . ?
N3 C33 C38 C37 176.0(2) . . . . ?
C1 C2 C3 Ru1 -58.2(2) . . . . ?
C1 C2 C3 C4 -1.0(3) . . . . ?
C2 C1 C6 Ru1 50.49(18) . . . . ?
C2 C1 C6 C5 -6.5(3) . . . . ?
C2 C3 C4 Ru1 -56.02(18) . . . . ?
C2 C3 C4 C5 -2.3(3) . . . . ?
C2 C3 C4 C8 177.8(2) . . . . ?
C3 C4 C5 Ru1 -52.84(18) . . . . ?
C3 C4 C5 C6 1.1(3) . . . . ?
C3 C4 C8 C9 -70.0(3) . . . . ?
C3 C4 C8 C10 165.8(2) . . . . ?
C4 C5 C6 Ru1 -54.65(18) . . . . ?
C4 C5 C6 C1 3.5(3) . . . . ?
C5 C4 C8 C9 110.1(3) . . . . ?
C5 C4 C8 C10 -14.1(3) . . . . ?
C6 C1 C2 Ru1 -51.09(18) . . . . ?
C6 C1 C2 C3 5.3(3) . . . . ?
C7 C1 C2 Ru1 127.1(2) . . . . ?
C7 C1 C2 C3 -176.6(2) . . . . ?
C7 C1 C6 Ru1 -127.6(2) . . . . ?
C7 C1 C6 C5 175.4(2) . . . . ?
C8 C4 C5 Ru1 127.1(2) . . . . ?
C8 C4 C5 C6 -179.0(2) . . . . ?
C11 P1 C17 C18 -126.9(2) . . . . ?
C11 P1 C17 C22 57.7(2) . . . . ?
C11 P1 C23 C24 -160.25(15) . . . . ?
C11 C12 C13 C14 0.2(5) . . . . ?
C12 C11 C16 C15 0.2(4) . . . . ?
C12 C13 C14 C15 1.1(5) . . . . ?
C13 C14 C15 C16 -1.8(4) . . . . ?
C14 C15 C16 C11 1.2(4) . . . . ?
C16 C11 C12 C13 -0.9(4) . . . . ?
C17 P1 C11 C12 59.5(2) . . . . ?
C17 P1 C11 C16 -118.9(2) . . . . ?
C17 P1 C23 C24 91.84(16) . . . . ?
C17 C18 C19 C20 2.1(4) . . . . ?
C18 C17 C22 C21 -2.4(3) . . . . ?
C18 C19 C20 C21 -2.6(4) . . . . ?
C19 C20 C21 C22 0.5(4) . . . . ?
C20 C21 C22 C17 2.0(4) . . . . ?
C22 C17 C18 C19 0.3(4) . . . . ?
C23 P1 C11 C12 -50.9(2) . . . . ?
C23 P1 C11 C16 130.6(2) . . . . ?
C23 P1 C17 C18 -16.3(2) . . . . ?
C23 P1 C17 C22 168.33(18) . . . . ?
C24 N1 C25 N2 -159.8(2) . . . . ?
C24 N1 C25 N3 19.3(3) . . . . ?
C25 N1 C24 C23 131.6(2) . . . . ?
C25 N2 C26 C27 18.1(3) . . . . ?
C25 N2 C26 C31 -165.0(2) . . . . ?
C25 N3 C33 C34 -149.4(3) . . . . ?
C25 N3 C33 C38 33.4(4) . . . . ?
C26 N2 C25 N1 -137.9(2) . . . . ?
C26 N2 C25 N3 43.0(3) . . . . ?
C26 C27 C28 C29 -1.1(4) . . . . ?
C27 C26 C31 C30 1.5(3) . . . . ?
C27 C28 C29 C30 0.9(4) . . . . ?
C27 C28 C29 C32 179.9(2) . . . . ?
C28 C29 C30 C31 0.5(4) . . . . ?
C29 C30 C31 C26 -1.7(4) . . . . ?
C31 C26 C27 C28 -0.1(3) . . . . ?
C32 C29 C30 C31 -178.6(2) . . . . ?
C33 N3 C25 N1 -147.4(2) . . . . ?
C33 N3 C25 N2 31.7(3) . . . . ?
C33 C34 C35 C36 0.3(5) . . . . ?
C34 C33 C38 C37 -1.1(4) . . . . ?
C34 C35 C36 C37 0.2(5) . . . . ?
C34 C35 C36 C39 -178.4(3) . . . . ?
C35 C36 C37 C38 -1.1(5) . . . . ?
C36 C37 C38 C33 1.6(4) . . . . ?
C38 C33 C34 C35 0.2(4) . . . . ?
C39 C36 C37 C38 177.4(3) . . . . ?
Ru51 P51 C61 C62 -82.1(2) . . . . ?
Ru51 P51 C61 C66 96.4(2) . . . . ?
Ru51 P51 C67 C68 146.13(16) . . . . ?
Ru51 P51 C67 C72 -34.4(2) . . . . ?
Ru51 P51 C73 C74 24.71(16) . . . . ?
Ru51 N51 C74 C73 53.2(2) . . . . ?
Ru51 N51 C75 N52 -17.2(3) . . . . ?
Ru51 N51 C75 N53 164.15(16) . . . . ?
Ru51 C51 C52 C53 55.2(2) . . . . ?
Ru51 C51 C56 C55 -52.3(2) . . . . ?
Ru51 C52 C53 C54 53.0(2) . . . . ?
Ru51 C53 C54 C55 55.91(18) . . . . ?
Ru51 C53 C54 C58 -130.1(2) . . . . ?
Ru51 C54 C55 C56 57.7(2) . . . . ?
Ru51 C54 C58 C59 -174.4(2) . . . . ?
Ru51 C54 C58 C60 -52.0(3) . . . . ?
Ru51 C55 C56 C51 54.5(2) . . . . ?
P51 C61 C62 C63 179.7(2) . . . . ?
P51 C61 C66 C65 -178.8(2) . . . . ?
P51 C67 C68 C69 178.86(18) . . . . ?
P51 C67 C72 C71 -179.0(2) . . . . ?
P51 C73 C74 N51 -47.9(2) . . . . ?
N52 C76 C77 C78 177.9(3) . . . . ?
N52 C76 C81 C80 -178.2(3) . . . . ?
N53 C83 C84 C85 177.6(2) . . . . ?
N53 C83 C88 C87 -178.7(2) . . . . ?
C51 C52 C53 Ru51 -55.8(2) . . . . ?
C51 C52 C53 C54 -2.7(4) . . . . ?
C52 C51 C56 Ru51 54.3(2) . . . . ?
C52 C51 C56 C55 2.0(4) . . . . ?
C52 C53 C54 Ru51 -54.0(2) . . . . ?
C52 C53 C54 C55 2.0(3) . . . . ?
C52 C53 C54 C58 175.9(2) . . . . ?
C53 C54 C55 Ru51 -57.05(18) . . . . ?
C53 C54 C55 C56 0.7(3) . . . . ?
C53 C54 C58 C59 -77.1(3) . . . . ?
C53 C54 C58 C60 45.3(3) . . . . ?
C54 C55 C56 Ru51 -57.12(19) . . . . ?
C54 C55 C56 C51 -2.7(4) . . . . ?
C55 C54 C58 C59 96.7(3) . . . . ?
C55 C54 C58 C60 -140.8(2) . . . . ?
C56 C51 C52 Ru51 -54.5(2) . . . . ?
C56 C51 C52 C53 0.7(4) . . . . ?
C57 C51 C52 Ru51 124.0(3) . . . . ?
C57 C51 C52 C53 179.2(3) . . . . ?
C57 C51 C56 Ru51 -124.2(3) . . . . ?
C57 C51 C56 C55 -176.5(2) . . . . ?
C58 C54 C55 Ru51 128.6(2) . . . . ?
C58 C54 C55 C56 -173.6(2) . . . . ?
C61 P51 C67 C68 -80.8(2) . . . . ?
C61 P51 C67 C72 98.7(2) . . . . ?
C61 P51 C73 C74 -99.52(16) . . . . ?
C61 C62 C63 C64 -1.1(4) . . . . ?
C62 C61 C66 C65 -0.2(4) . . . . ?
C62 C63 C64 C65 0.0(4) . . . . ?
C63 C64 C65 C66 0.9(4) . . . . ?
C64 C65 C66 C61 -0.8(4) . . . . ?
C66 C61 C62 C63 1.2(4) . . . . ?
C67 P51 C61 C62 143.8(2) . . . . ?
C67 P51 C61 C66 -37.7(2) . . . . ?
C67 P51 C73 C74 151.70(15) . . . . ?
C67 C68 C69 C70 0.0(4) . . . . ?
C68 C67 C72 C71 0.5(4) . . . . ?
C68 C69 C70 C71 0.7(4) . . . . ?
C69 C70 C71 C72 -0.8(5) . . . . ?
C70 C71 C72 C67 0.2(4) . . . . ?
C72 C67 C68 C69 -0.6(3) . . . . ?
C73 P51 C61 C62 33.1(2) . . . . ?
C73 P51 C61 C66 -148.4(2) . . . . ?
C73 P51 C67 C68 29.1(2) . . . . ?
C73 P51 C67 C72 -151.41(19) . . . . ?
C74 N51 C75 N52 158.8(2) . . . . ?
C74 N51 C75 N53 -19.8(3) . . . . ?
C75 N51 C74 C73 -123.2(2) . . . . ?
C75 N52 C76 C77 161.8(3) . . . . ?
C75 N52 C76 C81 -18.3(4) . . . . ?
C75 N53 C83 C84 157.9(2) . . . . ?
C75 N53 C83 C88 -24.5(4) . . . . ?
C76 N52 C75 N51 143.1(2) . . . . ?
C76 N52 C75 N53 -38.3(3) . . . . ?
C76 C77 C78 C79 0.9(6) . . . . ?
C77 C76 C81 C80 1.7(4) . . . . ?
C77 C78 C79 C80 0.6(6) . . . . ?
C77 C78 C79 C82 -178.2(4) . . . . ?
C78 C79 C80 C81 -1.0(6) . . . . ?
C79 C80 C81 C76 -0.1(5) . . . . ?
C81 C76 C77 C78 -2.1(5) . . . . ?
C82 C79 C80 C81 177.8(4) . . . . ?
C83 N53 C75 N51 151.8(2) . . . . ?
C83 N53 C75 N52 -26.8(3) . . . . ?
C83 C84 C85 C86 0.8(4) . . . . ?
C84 C83 C88 C87 -1.2(4) . . . . ?
C84 C85 C86 C87 -0.3(4) . . . . ?
C84 C85 C86 C89 -179.4(3) . . . . ?
C85 C86 C87 C88 -1.0(4) . . . . ?
C86 C87 C88 C83 1.8(4) . . . . ?
C88 C83 C84 C85 -0.1(4) . . . . ?
C89 C86 C87 C88 178.1(3) . . . . ?
